data_4329294
loop_
_publ_author_name
'Dmitrii S. Bolotin'
'Nadezhda A. Bokach'
'Matti Haukka'
'Vadim Yu. Kukushkin'

_publ_section_title
;
 Amidoximes Provide Facile Platinum(II)-Mediated Oxime-Nitrile Coupling
;
_journal_name_full 'Inorganic Chemistry'
_journal_page_first 5950
_journal_page_last 5964
_journal_paper_doi 10.1021/ic3006019
_journal_volume 51
_journal_year 2012
_chemical_absolute_configuration unk
_chemical_formula_moiety '4(C5 H12 Cl2 N4 O Pt), C H3 N O2'
_chemical_formula_sum 'C21 H51 Cl8 N17 O6 Pt4'
_chemical_formula_weight 1701.75
_chemical_name_systematic
; 
 ? 
;
_space_group_IT_number 114
_symmetry_cell_setting tetragonal
_symmetry_space_group_name_Hall 'P -4 2n'
_symmetry_space_group_name_H-M 'P -4 21 c'
_atom_sites_solution_hydrogens geom
_atom_sites_solution_primary direct
_atom_sites_solution_secondary difmap
_audit_creation_method SHELXL-97
_cell_angle_alpha 90.00
_cell_angle_beta 90.00
_cell_angle_gamma 90.00
_cell_formula_units_Z 2
_cell_length_a 16.9298(5)
_cell_length_b 16.9298(5)
_cell_length_c 8.2882(3)
_cell_measurement_reflns_used 9822
_cell_measurement_temperature 100(2)
_cell_measurement_theta_max 33.16
_cell_measurement_theta_min 2.41
_cell_volume 2375.55(13)
_computing_cell_refinement 'SAINT (Bruker AXS, 2009)'
_computing_data_collection 'APEX2 (Bruker AXS, 2010)'
_computing_data_reduction 'SAINT (Bruker AXS, 2009)'
_computing_molecular_graphics 'Diamond v.3.2g (Brandenburg, 2011)'
_computing_publication_material 'SHELXL-97 (Sheldrick, 2008)'
_computing_structure_refinement 'SHELXL-97 (Sheldrick, 2008)'
_computing_structure_solution 'SHELXS-97 (Sheldrick, 2008)'
_diffrn_ambient_temperature 100(2)
_diffrn_detector_area_resol_mean 16
_diffrn_measured_fraction_theta_full 0.998
_diffrn_measured_fraction_theta_max 0.998
_diffrn_measurement_device '62mm x 62mm CCD camera on \k-goniostat'
_diffrn_measurement_device_type 'Bruker KAPPA APEX II DUO CCD'
_diffrn_measurement_method '\f scans and \w scans with \k offset'
_diffrn_radiation_monochromator 'curved graphite crystal'
_diffrn_radiation_source 'fine-focus sealed tube'
_diffrn_radiation_type MoK\a
_diffrn_radiation_wavelength 0.71073
_diffrn_reflns_av_R_equivalents 0.0343
_diffrn_reflns_av_sigmaI/netI 0.0214
_diffrn_reflns_limit_h_max 26
_diffrn_reflns_limit_h_min -26
_diffrn_reflns_limit_k_max 26
_diffrn_reflns_limit_k_min -26
_diffrn_reflns_limit_l_max 12
_diffrn_reflns_limit_l_min -12
_diffrn_reflns_number 59628
_diffrn_reflns_theta_full 33.24
_diffrn_reflns_theta_max 33.24
_diffrn_reflns_theta_min 1.70
_exptl_absorpt_coefficient_mu 12.244
_exptl_absorpt_correction_T_max 0.3121
_exptl_absorpt_correction_T_min 0.1450
_exptl_absorpt_correction_type numerical
_exptl_absorpt_process_details 'SADABS (Sheldrick, 2008)'
_exptl_crystal_colour yellow
_exptl_crystal_density_diffrn 2.379
_exptl_crystal_description needle
_exptl_crystal_F_000 1584
_exptl_crystal_size_max 0.26
_exptl_crystal_size_mid 0.14
_exptl_crystal_size_min 0.12
_refine_diff_density_max 2.445
_refine_diff_density_min -0.665
_refine_diff_density_rms 0.173
_refine_ls_abs_structure_details 'Flack H D (1983), Acta Cryst. A39, 876-881'
_refine_ls_abs_structure_Flack 0.002(8)
_refine_ls_extinction_method none
_refine_ls_goodness_of_fit_ref 1.100
_refine_ls_hydrogen_treatment constr
_refine_ls_matrix_type full
_refine_ls_number_parameters 140
_refine_ls_number_reflns 4557
_refine_ls_number_restraints 19
_refine_ls_restrained_S_all 1.116
_refine_ls_R_factor_all 0.0270
_refine_ls_R_factor_gt 0.0231
_refine_ls_shift/su_max 0.001
_refine_ls_shift/su_mean 0.000
_refine_ls_structure_factor_coef Fsqd
_refine_ls_weighting_details 'calc w=1/[\s^2^(Fo^2^)+(0.0321P)^2^+3.9164P] where P=(Fo^2^+2Fc^2^)/3'
_refine_ls_weighting_scheme calc
_refine_ls_wR_factor_gt 0.0591
_refine_ls_wR_factor_ref 0.0607
_reflns_number_gt 4249
_reflns_number_total 4557
_reflns_threshold_expression >2sigma(I)
_cod_data_source_file ic3006019_si_002_01.cif
_cod_data_source_block 4a
_cod_database_code 4329294

loop_
_symmetry_equiv_pos_as_xyz
'x, y, z'
'y, -x, -z'
'-x, -y, z'
'-y, x, -z'
'x+1/2, -y+1/2, -z+1/2'
'-x+1/2, y+1/2, -z+1/2'
'-y+1/2, -x+1/2, z+1/2'
'y+1/2, x+1/2, z+1/2'

loop_
_atom_site_label
_atom_site_type_symbol
_atom_site_fract_x
_atom_site_fract_y
_atom_site_fract_z
_atom_site_U_iso_or_equiv
_atom_site_adp_type
_atom_site_occupancy
_atom_site_symmetry_multiplicity
_atom_site_calc_flag
_atom_site_refinement_flags
_atom_site_disorder_assembly
_atom_site_disorder_group
Pt1 Pt 0.246958(8) 0.620215(7) 0.320080(19) 0.01666(4) Uani 1 1 d . . .
Cl1 Cl 0.36856(6) 0.55873(6) 0.35596(13) 0.02292(19) Uani 1 1 d . . .
Cl2 Cl 0.20313(6) 0.51169(6) 0.17887(15) 0.02530(18) Uani 1 1 d . . .
O1 O 0.2067(2) 0.77911(19) 0.4140(4) 0.0231(7) Uani 1 1 d . . .
N1S N 0.0000 0.5000 0.129(2) 0.043(3) Uani 0.50 2 d SPDU . .
N1 N 0.1454(2) 0.6753(2) 0.2891(5) 0.0242(8) Uani 1 1 d . . .
H1N H 0.1044 0.6522 0.2440 0.029 Uiso 1 1 calc R . .
N2 N 0.2686(2) 0.7209(2) 0.4362(4) 0.0184(7) Uani 1 1 d . . .
N3 N 0.3862(2) 0.7090(2) 0.5663(5) 0.0234(7) Uani 1 1 d . . .
H3N H 0.3908 0.6608 0.5277 0.028 Uiso 1 1 calc R . .
H3M H 0.4233 0.7286 0.6289 0.028 Uiso 1 1 calc R . .
C1 C 0.1429(2) 0.7488(3) 0.3402(5) 0.0203(7) Uani 1 1 d . . .
O1S O 0.0032(6) 0.4355(6) 0.1884(17) 0.069(3) Uani 0.50 1 d PU . .
N4 N 0.0834(2) 0.7996(2) 0.3240(6) 0.0237(7) Uani 1 1 d . . .
C2 C 0.0105(3) 0.7710(3) 0.2494(7) 0.0317(11) Uani 1 1 d . . .
H2C H -0.0036 0.7197 0.2957 0.048 Uiso 1 1 calc R . .
H2D H 0.0185 0.7654 0.1328 0.048 Uiso 1 1 calc R . .
H2E H -0.0322 0.8089 0.2695 0.048 Uiso 1 1 calc R . .
C3 C 0.0843(3) 0.8777(3) 0.3999(6) 0.0290(10) Uani 1 1 d . . .
H3A H 0.1390 0.8961 0.4101 0.043 Uiso 1 1 calc R . .
H3B H 0.0602 0.8744 0.5071 0.043 Uiso 1 1 calc R . .
H3C H 0.0544 0.9149 0.3331 0.043 Uiso 1 1 calc R . .
C4 C 0.3229(2) 0.7523(3) 0.5302(5) 0.0173(6) Uani 1 1 d . . .
C5 C 0.3165(3) 0.8333(2) 0.5972(6) 0.0222(8) Uani 1 1 d . . .
H5A H 0.2644 0.8402 0.6466 0.033 Uiso 1 1 calc R . .
H5B H 0.3234 0.8719 0.5102 0.033 Uiso 1 1 calc R . .
H5C H 0.3576 0.8412 0.6789 0.033 Uiso 1 1 calc R . .
C1S C 0.0000 0.5000 -0.029(3) 0.067(6) Uani 0.50 2 d SPDU . .
H1SA H 0.0486 0.4751 -0.0684 0.101 Uiso 0.25 1 calc PR A -1
H1SB H -0.0028 0.5545 -0.0684 0.101 Uiso 0.25 1 calc PR A -1
H1SC H -0.0458 0.4704 -0.0684 0.101 Uiso 0.25 1 calc PR A -1

loop_
_atom_site_aniso_label
_atom_site_aniso_U_11
_atom_site_aniso_U_22
_atom_site_aniso_U_33
_atom_site_aniso_U_23
_atom_site_aniso_U_13
_atom_site_aniso_U_12
Pt1 0.01684(6) 0.01546(6) 0.01768(6) 0.00220(5) 0.00186(6) 0.00005(5)
Cl1 0.0198(4) 0.0173(4) 0.0317(5) -0.0013(3) 0.0008(4) 0.0016(3)
Cl2 0.0304(5) 0.0194(4) 0.0261(4) -0.0023(4) -0.0063(4) -0.0014(3)
O1 0.0204(14) 0.0175(14) 0.0312(17) -0.0014(12) -0.0052(12) 0.0052(12)
N1S 0.022(4) 0.029(5) 0.078(7) 0.000 0.000 0.001(4)
N1 0.0143(14) 0.033(2) 0.0253(19) 0.0088(15) -0.0015(13) 0.0006(13)
N2 0.0181(16) 0.0169(15) 0.0201(16) 0.0026(12) -0.0005(12) 0.0015(12)
N3 0.0217(17) 0.0211(16) 0.0272(18) -0.0005(13) -0.0049(14) 0.0007(14)
C1 0.0152(14) 0.0239(17) 0.0217(17) 0.0065(17) 0.0026(12) 0.0017(14)
O1S 0.038(4) 0.043(4) 0.125(7) 0.019(5) 0.000(5) -0.007(3)
N4 0.0174(14) 0.0234(16) 0.0302(18) 0.0060(17) 0.0030(16) 0.0048(12)
C2 0.0162(19) 0.042(3) 0.037(2) 0.012(2) -0.0017(17) 0.0017(19)
C3 0.027(2) 0.023(2) 0.036(2) 0.005(2) 0.0068(18) 0.0066(18)
C4 0.0185(16) 0.0164(15) 0.0169(15) 0.0047(15) 0.0043(12) 0.0004(14)
C5 0.026(2) 0.0169(17) 0.024(2) 0.0003(15) -0.0003(16) -0.0001(16)
C1S 0.062(8) 0.059(8) 0.081(8) 0.000 0.000 -0.003(6)

loop_
_atom_type_symbol
_atom_type_description
_atom_type_scat_dispersion_real
_atom_type_scat_dispersion_imag
_atom_type_scat_source
C C 0.0033 0.0016 'International Tables Vol C Tables 4.2.6.8 and 6.1.1.4'
H H 0.0000 0.0000 'International Tables Vol C Tables 4.2.6.8 and 6.1.1.4'
N N 0.0061 0.0033 'International Tables Vol C Tables 4.2.6.8 and 6.1.1.4'
O O 0.0106 0.0060 'International Tables Vol C Tables 4.2.6.8 and 6.1.1.4'
Cl Cl 0.1484 0.1585 'International Tables Vol C Tables 4.2.6.8 and 6.1.1.4'
Pt Pt -1.7033 8.3905 'International Tables Vol C Tables 4.2.6.8 and 6.1.1.4'

loop_
_geom_angle_atom_site_label_1
_geom_angle_atom_site_label_2
_geom_angle_atom_site_label_3
_geom_angle
_geom_angle_site_symmetry_1
_geom_angle_publ_flag
N1 Pt1 N2 79.55(17) . yes
N1 Pt1 Cl2 91.73(13) . ?
N2 Pt1 Cl2 171.27(11) . ?
N1 Pt1 Cl1 178.36(12) . ?
N2 Pt1 Cl1 99.12(11) . ?
Cl2 Pt1 Cl1 89.60(4) . yes
C1 O1 N2 112.2(3) . yes
O1S N1S O1S 131(2) 3_565 ?
O1S N1S C1S 114.3(10) 3_565 ?
O1S N1S C1S 114.3(10) . ?
C1 N1 Pt1 115.6(3) . yes
C1 N1 H1N 122.2 . ?
Pt1 N1 H1N 122.2 . ?
C4 N2 O1 107.7(3) . yes
C4 N2 Pt1 139.4(3) . ?
O1 N2 Pt1 112.8(3) . ?
C4 N3 H3N 120.0 . ?
C4 N3 H3M 120.0 . ?
H3N N3 H3M 120.0 . ?
N1 C1 N4 127.1(4) . ?
N1 C1 O1 118.9(4) . ?
N4 C1 O1 114.0(4) . ?
C1 N4 C2 117.8(4) . ?
C1 N4 C3 122.2(4) . ?
C2 N4 C3 119.3(4) . ?
N4 C2 H2C 109.5 . ?
N4 C2 H2D 109.5 . ?
H2C C2 H2D 109.5 . ?
N4 C2 H2E 109.5 . ?
H2C C2 H2E 109.5 . ?
H2D C2 H2E 109.5 . ?
N4 C3 H3A 109.5 . ?
N4 C3 H3B 109.5 . ?
H3A C3 H3B 109.5 . ?
N4 C3 H3C 109.5 . ?
H3A C3 H3C 109.5 . ?
H3B C3 H3C 109.5 . ?
N2 C4 N3 118.2(4) . ?
N2 C4 C5 122.9(4) . ?
N3 C4 C5 118.9(4) . ?
C4 C5 H5A 109.5 . ?
C4 C5 H5B 109.5 . ?
H5A C5 H5B 109.5 . ?
C4 C5 H5C 109.5 . ?
H5A C5 H5C 109.5 . ?
H5B C5 H5C 109.5 . ?
N1S C1S H1SA 109.5 . ?
N1S C1S H1SB 109.5 . ?
H1SA C1S H1SB 109.5 . ?
N1S C1S H1SC 109.5 . ?
H1SA C1S H1SC 109.5 . ?
H1SB C1S H1SC 109.5 . ?

loop_
_geom_bond_atom_site_label_1
_geom_bond_atom_site_label_2
_geom_bond_distance
_geom_bond_site_symmetry_2
_geom_bond_publ_flag
Pt1 N1 1.973(4) . yes
Pt1 N2 1.991(4) . yes
Pt1 Cl2 2.3012(10) . yes
Pt1 Cl1 2.3259(10) . yes
O1 C1 1.344(5) . yes
O1 N2 1.450(5) . yes
N1S O1S 1.201(12) 3_565 ?
N1S O1S 1.201(12) . ?
N1S C1S 1.307(17) . ?
N1 C1 1.314(6) . yes
N1 H1N 0.8800 . ?
N2 C4 1.318(5) . ?
N3 C4 1.332(5) . ?
N3 H3N 0.8800 . ?
N3 H3M 0.8800 . ?
C1 N4 1.331(5) . ?
N4 C2 1.464(6) . ?
N4 C3 1.464(6) . ?
C2 H2C 0.9800 . ?
C2 H2D 0.9800 . ?
C2 H2E 0.9800 . ?
C3 H3A 0.9800 . ?
C3 H3B 0.9800 . ?
C3 H3C 0.9800 . ?
C4 C5 1.483(6) . ?
C5 H5A 0.9800 . ?
C5 H5B 0.9800 . ?
C5 H5C 0.9800 . ?
C1S H1SA 0.9800 . ?
C1S H1SB 0.9800 . ?
C1S H1SC 0.9800 . ?

loop_
_geom_hbond_atom_site_label_D
_geom_hbond_atom_site_label_H
_geom_hbond_atom_site_label_A
_geom_hbond_distance_DH
_geom_hbond_distance_HA
_geom_hbond_distance_DA
_geom_hbond_angle_DHA
_geom_hbond_site_symmetry_A
_geom_hbond_publ_flag
N1 H1N O1S 0.88 2.39 3.247(10) 163.2 3_565 yes
N3 H3N Cl1 0.88 2.27 3.099(4) 156.8 . yes
N3 H3M Cl2 0.88 2.47 3.345(4) 171.2 2_566 yes
N3 H3M Cl1 0.88 2.82 3.267(4) 112.8 2_566 yes
